data_1553914
loop_
_publ_author_name
'Chen, Changjun'
'Pan, Yixiao'
'Zhao, Haoqiang'
'Xu, Xin'
'Xu, Jianbin'
'Zhang, Zongyao'
'Xi, Siqi'
'Xu, Lijin'
'Li, Huanrong'

_publ_section_title
;
 A versatile rhodium(iii) catalyst for direct acyloxylation of aryl and
 alkenyl C--H bonds with carboxylic acids
;
_journal_issue 3
_journal_name_full 'Organic Chemistry Frontiers'
_journal_page_first 415
_journal_paper_doi 10.1039/C7QO00844A
_journal_volume 5
_journal_year 2018
_chemical_formula_sum 'C2.44 H1.78 N0.22 O0.22'
_chemical_formula_weight 37.82
_space_group_IT_number 2
_space_group_name_Hall '-P 1'
_space_group_name_H-M_alt 'P -1'
_symmetry_cell_setting triclinic
_symmetry_space_group_name_H-M 'P -1'
_atom_sites_solution_hydrogens geom
_atom_sites_solution_primary direct
_atom_sites_solution_secondary difmap
_audit_creation_method SHELXL-97
_audit_update_record
;
2017-07-21 deposited with the CCDC.
2017-10-13 downloaded from the CCDC.
;
_cell_angle_alpha 99.499(6)
_cell_angle_beta 102.356(6)
_cell_angle_gamma 98.881(5)
_cell_formula_units_Z 18
_cell_length_a 7.1832(10)
_cell_length_b 10.3531(16)
_cell_length_c 12.7041(18)
_cell_measurement_reflns_used 8216
_cell_measurement_temperature 150(2)
_cell_measurement_theta_max 26.39
_cell_measurement_theta_min 2.89
_cell_volume 892.4(2)
_computing_cell_refinement 'Bruker SAINT'
_computing_data_collection 'Bruker APEX2'
_computing_data_reduction 'Bruker SAINT'
_computing_molecular_graphics 'Bruker SHELXTL'
_computing_publication_material 'Bruker SHELXTL'
_computing_structure_refinement 'SHELXL-97 (Sheldrick, 2008)'
_computing_structure_solution 'SHELXS-97 (Sheldrick, 2008)'
_diffrn_ambient_temperature 150(2)
_diffrn_measured_fraction_theta_full 0.992
_diffrn_measured_fraction_theta_max 0.992
_diffrn_measurement_device_type 'Bruker APEX-II CCD'
_diffrn_measurement_method '\f and \w scans'
_diffrn_radiation_monochromator graphite
_diffrn_radiation_source 'fine-focus sealed tube'
_diffrn_radiation_type MoK\a
_diffrn_radiation_wavelength 0.71073
_diffrn_reflns_av_R_equivalents 0.0323
_diffrn_reflns_av_sigmaI/netI 0.0259
_diffrn_reflns_limit_h_max 8
_diffrn_reflns_limit_h_min -8
_diffrn_reflns_limit_k_max 12
_diffrn_reflns_limit_k_min -12
_diffrn_reflns_limit_l_max 15
_diffrn_reflns_limit_l_min -15
_diffrn_reflns_number 15137
_diffrn_reflns_theta_full 26.43
_diffrn_reflns_theta_max 26.43
_diffrn_reflns_theta_min 2.89
_exptl_absorpt_coefficient_mu 0.082
_exptl_absorpt_correction_T_max 0.9837
_exptl_absorpt_correction_T_min 0.9837
_exptl_absorpt_correction_type multi-scan
_exptl_absorpt_process_details sadabs
_exptl_crystal_colour colourless
_exptl_crystal_density_diffrn 1.267
_exptl_crystal_density_method 'not measured'
_exptl_crystal_description Block
_exptl_crystal_F_000 356
_exptl_crystal_size_max 0.20
_exptl_crystal_size_mid 0.20
_exptl_crystal_size_min 0.20
_refine_diff_density_max 0.234
_refine_diff_density_min -0.187
_refine_diff_density_rms 0.038
_refine_ls_extinction_method none
_refine_ls_goodness_of_fit_ref 1.052
_refine_ls_hydrogen_treatment constr
_refine_ls_matrix_type full
_refine_ls_number_parameters 236
_refine_ls_number_reflns 3627
_refine_ls_number_restraints 0
_refine_ls_restrained_S_all 1.052
_refine_ls_R_factor_all 0.0429
_refine_ls_R_factor_gt 0.0369
_refine_ls_shift/su_max 0.001
_refine_ls_shift/su_mean 0.000
_refine_ls_structure_factor_coef Fsqd
_refine_ls_weighting_details 'calc w=1/[\s^2^(Fo^2^)+(0.0420P)^2^+0.3300P] where P=(Fo^2^+2Fc^2^)/3'
_refine_ls_weighting_scheme calc
_refine_ls_wR_factor_gt 0.0949
_refine_ls_wR_factor_ref 0.0987
_reflns_number_gt 3199
_reflns_number_total 3627
_reflns_threshold_expression >2sigma(I)
_cod_data_source_file c7qo00844a2.cif
_cod_data_source_block 1_CCDC2
_cod_depositor_comments
;
The following automatic conversions were performed:

data item '_symmetry_cell_setting' value 'Triclinic' was changed to
'triclinic' in accordance with the
/home/saulius/struct/COD-crude-data/automatic-downloads/DataCite-retrospective/RSC/depositions/lib/dictionaries/cif_core.dic
dictionary named 'cif_core.dic' version 2.4.2 last updated on
2011-04-26.

Automatic conversion script
Id: cif_fix_values 6909 2019-04-08 15:41:33Z antanas 
;
_cod_original_sg_symbol_H-M P-1
_cod_database_code 1553914

loop_
_symmetry_equiv_pos_as_xyz
'x, y, z'
'-x, -y, -z'

loop_
_atom_site_label
_atom_site_type_symbol
_atom_site_fract_x
_atom_site_fract_y
_atom_site_fract_z
_atom_site_U_iso_or_equiv
_atom_site_adp_type
_atom_site_occupancy
_atom_site_symmetry_multiplicity
_atom_site_calc_flag
_atom_site_refinement_flags
O1 O 0.11599(12) 0.29982(8) 0.76006(7) 0.0218(2) Uani 1 1 d .
O2 O 0.12901(12) 0.15938(8) 0.60705(7) 0.0244(2) Uani 1 1 d .
C1 C -0.96154(18) -0.32219(12) 0.58075(10) 0.0231(3) Uani 1 1 d .
N1 N -1.10756(16) -0.38902(11) 0.57545(10) 0.0304(3) Uani 1 1 d .
C2 C -0.73402(17) -0.10764(12) 0.65064(10) 0.0215(3) Uani 1 1 d .
H2 H -0.8252 -0.0751 0.6870 0.026 Uiso 1 1 calc R
C3 C -0.46992(17) -0.20337(12) 0.54187(10) 0.0219(3) Uani 1 1 d .
H3 H -0.3801 -0.2353 0.5041 0.026 Uiso 1 1 calc R
C4 C 0.44783(18) 0.32743(12) 0.86098(10) 0.0215(3) Uani 1 1 d .
C5 C -0.55785(17) -0.02620(12) 0.65867(10) 0.0205(2) Uani 1 1 d .
H5 H -0.5283 0.0625 0.7007 0.025 Uiso 1 1 calc R
C6 C -0.42260(16) -0.07333(11) 0.60533(9) 0.0187(2) Uani 1 1 d .
C7 C 0.31342(17) 0.35555(11) 0.77551(10) 0.0205(3) Uani 1 1 d .
C8 C -0.77736(17) -0.23792(12) 0.58876(10) 0.0199(2) Uani 1 1 d .
C9 C 0.64103(18) 0.39342(13) 0.88098(10) 0.0251(3) Uani 1 1 d .
H9 H 0.7350 0.3771 0.9397 0.030 Uiso 1 1 calc R
C10 C -0.23326(17) 0.00885(12) 0.61162(10) 0.0194(2) Uani 1 1 d .
H10 H -0.1608 -0.0255 0.5629 0.023 Uiso 1 1 calc R
N2 N 0.27291(16) 0.11580(11) 0.87859(9) 0.0282(3) Uani 1 1 d .
C11 C -0.64558(18) -0.28596(12) 0.53339(10) 0.0228(3) Uani 1 1 d .
H11 H -0.6762 -0.3742 0.4905 0.027 Uiso 1 1 calc R
C12 C 0.36797(18) 0.44196(12) 0.71037(10) 0.0242(3) Uani 1 1 d .
H12 H 0.2737 0.4587 0.6520 0.029 Uiso 1 1 calc R
C13 C 0.04204(17) 0.19256(11) 0.67461(9) 0.0191(2) Uani 1 1 d .
C14 C -0.15236(17) 0.12666(12) 0.67848(10) 0.0210(3) Uani 1 1 d .
H14 H -0.2190 0.1674 0.7278 0.025 Uiso 1 1 calc R
C15 C 0.70044(19) 0.48212(13) 0.81791(11) 0.0264(3) Uani 1 1 d .
C16 C 0.56188(19) 0.50420(13) 0.73108(10) 0.0263(3) Uani 1 1 d .
H16 H 0.6002 0.5623 0.6856 0.032 Uiso 1 1 calc R
C17 C 0.9088(2) 0.55610(15) 0.84562(13) 0.0372(3) Uani 1 1 d .
H17A H 0.9222 0.6427 0.8943 0.056 Uiso 1 1 calc R
H17B H 0.9454 0.5702 0.7777 0.056 Uiso 1 1 calc R
H17C H 0.9941 0.5034 0.8827 0.056 Uiso 1 1 calc R
C18 C 0.4656(2) 0.26545(14) 1.04440(11) 0.0295(3) Uani 1 1 d .
H18 H 0.5502 0.3487 1.0786 0.035 Uiso 1 1 calc R
C19 C 0.2267(2) 0.03001(14) 0.94126(13) 0.0353(3) Uani 1 1 d .
H19 H 0.1436 -0.0533 0.9056 0.042 Uiso 1 1 calc R
C20 C 0.39271(18) 0.23278(12) 0.93060(10) 0.0229(3) Uani 1 1 d .
C21 C 0.4133(2) 0.17509(15) 1.10695(12) 0.0378(3) Uani 1 1 d .
H21 H 0.4602 0.1957 1.1848 0.045 Uiso 1 1 calc R
C22 C 0.2920(2) 0.05468(15) 1.05466(13) 0.0389(4) Uani 1 1 d .
H22 H 0.2543 -0.0097 1.0954 0.047 Uiso 1 1 calc R

loop_
_atom_site_aniso_label
_atom_site_aniso_U_11
_atom_site_aniso_U_22
_atom_site_aniso_U_33
_atom_site_aniso_U_23
_atom_site_aniso_U_13
_atom_site_aniso_U_12
O1 0.0172(4) 0.0213(4) 0.0230(4) -0.0013(3) 0.0041(3) -0.0006(3)
O2 0.0212(4) 0.0247(4) 0.0245(5) -0.0004(4) 0.0080(4) -0.0012(3)
C1 0.0233(6) 0.0224(6) 0.0245(6) 0.0063(5) 0.0065(5) 0.0041(5)
N1 0.0243(6) 0.0286(6) 0.0368(6) 0.0061(5) 0.0100(5) -0.0022(5)
C2 0.0188(6) 0.0240(6) 0.0226(6) 0.0057(5) 0.0063(5) 0.0043(5)
C3 0.0192(6) 0.0217(6) 0.0256(6) 0.0045(5) 0.0073(5) 0.0044(5)
C4 0.0234(6) 0.0197(6) 0.0189(6) -0.0008(4) 0.0051(5) 0.0020(5)
C5 0.0201(6) 0.0194(6) 0.0207(6) 0.0031(4) 0.0040(5) 0.0026(5)
C6 0.0169(6) 0.0200(6) 0.0186(6) 0.0062(4) 0.0020(4) 0.0027(4)
C7 0.0181(6) 0.0192(6) 0.0206(6) -0.0021(4) 0.0045(5) -0.0007(4)
C8 0.0167(6) 0.0209(6) 0.0221(6) 0.0083(5) 0.0034(5) 0.0010(4)
C9 0.0216(6) 0.0276(6) 0.0224(6) 0.0016(5) 0.0016(5) 0.0029(5)
C10 0.0167(6) 0.0224(6) 0.0198(6) 0.0067(5) 0.0040(4) 0.0044(4)
N2 0.0306(6) 0.0247(5) 0.0282(6) 0.0039(4) 0.0093(5) 0.0012(4)
C11 0.0223(6) 0.0175(5) 0.0267(6) 0.0030(5) 0.0051(5) 0.0014(5)
C12 0.0252(6) 0.0240(6) 0.0196(6) 0.0021(5) 0.0018(5) 0.0011(5)
C13 0.0190(6) 0.0176(5) 0.0190(6) 0.0036(4) 0.0020(5) 0.0026(4)
C14 0.0179(6) 0.0226(6) 0.0224(6) 0.0043(5) 0.0058(5) 0.0029(5)
C15 0.0221(6) 0.0270(6) 0.0261(6) -0.0006(5) 0.0061(5) -0.0010(5)
C16 0.0275(7) 0.0253(6) 0.0236(6) 0.0035(5) 0.0078(5) -0.0023(5)
C17 0.0239(7) 0.0415(8) 0.0404(8) 0.0064(6) 0.0053(6) -0.0055(6)
C18 0.0332(7) 0.0300(7) 0.0245(7) 0.0047(5) 0.0044(5) 0.0085(6)
C19 0.0384(8) 0.0278(7) 0.0420(8) 0.0102(6) 0.0151(7) 0.0028(6)
C20 0.0223(6) 0.0239(6) 0.0235(6) 0.0039(5) 0.0069(5) 0.0067(5)
C21 0.0474(9) 0.0439(8) 0.0268(7) 0.0132(6) 0.0091(6) 0.0165(7)
C22 0.0470(9) 0.0391(8) 0.0421(8) 0.0228(7) 0.0203(7) 0.0143(7)

loop_
_atom_type_symbol
_atom_type_description
_atom_type_scat_dispersion_real
_atom_type_scat_dispersion_imag
_atom_type_scat_source
C C 0.0033 0.0016 'International Tables Vol C Tables 4.2.6.8 and 6.1.1.4'
H H 0.0000 0.0000 'International Tables Vol C Tables 4.2.6.8 and 6.1.1.4'
N N 0.0061 0.0033 'International Tables Vol C Tables 4.2.6.8 and 6.1.1.4'
O O 0.0106 0.0060 'International Tables Vol C Tables 4.2.6.8 and 6.1.1.4'

loop_
_geom_angle_atom_site_label_1
_geom_angle_atom_site_label_2
_geom_angle_atom_site_label_3
_geom_angle
C13 O1 C7 115.47(9)
N1 C1 C8 179.35(13)
C5 C2 C8 119.69(11)
C11 C3 C6 120.96(11)
C7 C4 C9 117.27(11)
C7 C4 C20 122.69(11)
C9 C4 C20 120.04(11)
C2 C5 C6 120.52(11)
C5 C6 C3 119.05(11)
C5 C6 C10 122.66(11)
C3 C6 C10 118.28(11)
C12 C7 C4 121.86(11)
C12 C7 O1 119.71(11)
C4 C7 O1 118.32(11)
C2 C8 C11 120.61(11)
C2 C8 C1 119.33(11)
C11 C8 C1 120.05(11)
C15 C9 C4 122.34(12)
C14 C10 C6 126.80(11)
C19 N2 C20 116.97(12)
C3 C11 C8 119.15(11)
C7 C12 C16 119.48(12)
O2 C13 O1 122.79(10)
O2 C13 C14 126.26(11)
O1 C13 C14 110.95(10)
C10 C14 C13 118.81(11)
C9 C15 C16 118.40(12)
C9 C15 C17 120.60(12)
C16 C15 C17 120.97(12)
C12 C16 C15 120.61(12)
C21 C18 C20 119.11(13)
N2 C19 C22 124.28(14)
N2 C20 C18 122.46(12)
N2 C20 C4 117.17(11)
C18 C20 C4 120.36(11)
C22 C21 C18 118.99(13)
C21 C22 C19 118.18(13)

loop_
_geom_bond_atom_site_label_1
_geom_bond_atom_site_label_2
_geom_bond_distance
O1 C13 1.3664(14)
O1 C7 1.4048(14)
O2 C13 1.2014(15)
C1 N1 1.1462(16)
C1 C8 1.4417(16)
C2 C5 1.3818(16)
C2 C8 1.3964(17)
C3 C11 1.3832(17)
C3 C6 1.4004(17)
C4 C7 1.3923(17)
C4 C9 1.3987(17)
C4 C20 1.4885(17)
C5 C6 1.4001(16)
C6 C10 1.4675(16)
C7 C12 1.3833(17)
C8 C11 1.3975(17)
C9 C15 1.3913(19)
C10 C14 1.3322(17)
N2 C19 1.3373(18)
N2 C20 1.3471(16)
C12 C16 1.3909(18)
C13 C14 1.4711(16)
C15 C16 1.3941(19)
C15 C17 1.5109(18)
C18 C21 1.383(2)
C18 C20 1.3923(18)
C19 C22 1.383(2)
C21 C22 1.378(2)
